data_2007223
loop_
_publ_author_name
'Parvez, Masood'
'Boorman, P. Michael'
'Langdon, Naomi'

_publ_section_title
;
 Tetraphenylphosphonium Hexatungstate(VI) Acetonitrile Solvate
;
_journal_issue 5
_journal_name_full 'Acta Crystallographica Section C'
_journal_page_first 608
_journal_page_last 609
_journal_paper_doi 10.1107/S0108270197016946
_journal_volume 54
_journal_year 1998
_chemical_formula_analytical 'C52 H40 D6 N2 O19 P2 W6 '
_chemical_formula_iupac '(C24 H20 P)2 [W6 O19],  2C2 D3 N'
_chemical_formula_structural '(W6 O19), (C24 H20 P)2, 2(C2 D3 N) '
_chemical_formula_sum 'C52 H40 D6 N2 O19 P2 W6'
_chemical_formula_weight 2174.04
_space_group_IT_number 14
_symmetry_cell_setting monoclinic
_symmetry_space_group_name_Hall '-P 2yn'
_symmetry_space_group_name_H-M 'P 1 21/n 1'
_cell_angle_alpha 90
_cell_angle_beta 101.126(12)
_cell_angle_gamma 90
_cell_formula_units_Z 2
_cell_length_a 13.102(3)
_cell_length_b 11.570(2)
_cell_length_c 19.345(3)
_cell_measurement_reflns_used 25
_cell_measurement_temperature 170
_cell_measurement_theta_max 15.0
_cell_measurement_theta_min 10.0
_cell_volume 2877.4(9)
_computing_cell_refinement 'MSC/AFC Diffractometer Control Software'
_computing_data_collection
;MSC/AFC Diffractometer Control Software (Molecular Structure
Corporation, 1988)
;
_computing_data_reduction 'TEXSAN (Molecular Structure Corporation, 1994)'
_computing_publication_material TEXSAN
_computing_structure_refinement TEXSAN
_computing_structure_solution 'SAPI91 (Fan, 1991)'
_diffrn_ambient_temperature 170
_diffrn_measurement_device 'Rigaku AFC-6S'
_diffrn_measurement_method \w-2\q
_diffrn_radiation_monochromator graphite
_diffrn_radiation_source 'X-ray tube'
_diffrn_radiation_type 'Mo K\a'
_diffrn_radiation_wavelength 0.71069
_diffrn_reflns_av_R_equivalents 0.00
_diffrn_reflns_av_sigmaI/netI 0.110
_diffrn_reflns_limit_h_max 15
_diffrn_reflns_limit_h_min 0
_diffrn_reflns_limit_k_max 13
_diffrn_reflns_limit_k_min 0
_diffrn_reflns_limit_l_max 22
_diffrn_reflns_limit_l_min -23
_diffrn_reflns_number 5095
_diffrn_reflns_reduction_process 'Lp corrections applied'
_diffrn_reflns_theta_max 25.0
_diffrn_reflns_theta_min 2.0
_diffrn_standards_decay_% 1.05
_diffrn_standards_interval_count 200
_diffrn_standards_number 3
_exptl_absorpt_coefficient_mu 12.07
_exptl_absorpt_correction_T_max 0.114
_exptl_absorpt_correction_T_min 0.055
_exptl_absorpt_correction_type ' psi-scan (3 reflections) (North et al., 1968)'
_exptl_crystal_colour orange
_exptl_crystal_density_diffrn 2.509
_exptl_crystal_density_meas ?
_exptl_crystal_description prism
_exptl_crystal_F_000 3992.0
_exptl_crystal_size_max 0.30
_exptl_crystal_size_mid 0.22
_exptl_crystal_size_min 0.18
_refine_diff_density_max 0.87
_refine_diff_density_min -0.93
_refine_ls_extinction_coef 8.0(5)x10^-8^
_refine_ls_extinction_method 'Zachariasen (1967)'
_refine_ls_goodness_of_fit_all 1.22
_refine_ls_goodness_of_fit_obs 1.31
_refine_ls_hydrogen_treatment 'H atoms geometrically idealized with C-H 0.95 \%A'
_refine_ls_matrix_type full
_refine_ls_number_constraints 0
_refine_ls_number_parameters 368
_refine_ls_number_reflns 5095
_refine_ls_number_restraints 0
_refine_ls_R_factor_all 0.122
_refine_ls_R_factor_obs .035
_refine_ls_shift/esd_max 0.024
_refine_ls_shift/esd_mean 0.0031
_refine_ls_structure_factor_coef F
_refine_ls_weighting_details 'w = 1/\s^2^(Fo)'
_refine_ls_weighting_scheme calc
_refine_ls_wR_factor_all 0.028
_refine_ls_wR_factor_obs .022
_reflns_number_observed 2765
_reflns_number_total 5095
_reflns_observed_criterion >2\s(I)
_cod_data_source_file fg1378.cif
_cod_data_source_block Hexatungstate
_cod_depositor_comments
;
The following automatic conversions were performed:

'_exptl_crystal_density_meas' value 'not measured' was changed to '?'
- the value is perceived as not measured.

Automatic conversion script
Id: cif_fix_values 3008 2015-01-20 13:52:24Z robertas 

The following automatic conversions were performed:

'_refine_ls_weighting_scheme' value 'w = 1/\s^2^(Fo)' was changed to
'calc'. New tag '_refine_ls_weighting_details' was created. The value
of the new tag was set to 'w = 1/\s^2^(Fo)'.

Automatic conversion script
Id: cif_fix_values 3143 2015-03-26 13:38:13Z robertas 
;
_cod_original_cell_volume 2877.3(9)
_cod_original_sg_symbol_H-M 'P 21/n'
_cod_original_formula_sum 'C52 H40 D6 N2 O19 P2 W6 '
_cod_database_code 2007223

loop_
_symmetry_equiv_pos_as_xyz
'  +x,  +y,  +z'
1/2-x,1/2+y,1/2-z
'  -x,  -y,  -z'
1/2+x,1/2-y,1/2+z

loop_
_atom_site_aniso_label
_atom_site_aniso_U_11
_atom_site_aniso_U_22
_atom_site_aniso_U_33
_atom_site_aniso_U_12
_atom_site_aniso_U_13
_atom_site_aniso_U_23
W(1) .0338(4) .0529(5) .0395(4) .0064(4) .0115(3) -.0093(4)
W(2) .0310(4) .0432(4) .0438(4) .0074(3) .0017(3) .0018(3)
W(3) .0277(4) .0362(4) .0639(4) -.0066(3) .0003(3) -.0153(4)
P(1) .030(2) .030(2) .031(2) -.0021(18) .0078(17) -.0041(18)
O(1) .019(7) .042(9) .024(7) .005(6) .006(6) -.010(6)
O(2) .036(6) .043(7) .061(6) .008(5) .019(5) -.014(6)
O(3) .041(6) .046(7) .066(7) -.004(6) .011(5) -.021(6)
O(4) .032(6) .035(6) .066(7) -.005(5) .006(5) -.005(5)
O(5) .039(6) .063(8) .046(6) .008(6) .015(5) -.001(6)
O(6) .074(8) .077(9) .051(7) .001(7) .029(6) -.009(6)
O(7) .042(6) .049(7) .060(7) -.010(5) .026(5) -.004(6)
O(8) .027(5) .065(8) .040(6) -.001(5) -.001(5) -.007(6)
O(9) .055(7) .057(8) .062(7) .024(6) .005(5) .008(6)
O(10) .052(7) .058(8) .125(10) -.030(7) .014(7) -.048(8)
N(1) .138(17) .118(17) .116(16) .046(13) .060(13) .027(13)
C(1) .029(8) .042(9) .021(7) .008(7) .004(6) -.002(7)
C(2) .020(8) .048(10) .050(10) -.005(7) .012(7) -.009(8)
C(3) .031(8) .039(10) .036(8) -.003(7) .005(7) -.003(8)
C(4) .037(8) .040(10) .036(8) -.003(8) .006(7) .004(8)
C(5) .039(9) .043(10) .033(8) .004(8) .014(7) .002(8)
C(6) .029(8) .029(8) .036(8) -.005(7) -.002(6) .003(7)
C(7) .031(8) .029(9) .026(8) -.001(7) .011(6) .008(7)
C(8) .033(9) .042(10) .067(10) .008(8) .005(8) .023(9)
C(9) .042(10) .062(13) .083(13) .008(10) -.004(9) .021(11)
C(10) .041(10) .054(12) .056(11) -.012(9) .009(8) -.018(9)
C(11) .068(13) .049(12) .088(13) -.008(11) .012(11) .002(11)
C(12) .029(9) .046(11) .075(11) .004(9) .012(8) -.001(10)
C(13) .043(8) .022(8) .021(7) .008(7) .013(6) -.009(7)
C(14) .033(8) .042(10) .033(8) .009(8) -.002(7) -.007(8)
C(15) .043(9) .037(10) .061(11) -.015(8) .012(8) .000(9)
C(16) .061(11) .039(10) .055(11) .003(9) .025(9) .016(9)
C(17) .059(11) .053(12) .045(10) .013(9) .009(8) .019(9)
C(18) .038(8) .043(10) .022(7) .007(8) .004(6) -.014(7)
C(19) .031(8) .026(8) .025(7) -.005(7) .006(6) -.006(7)
C(20) .042(9) .036(10) .028(8) .003(7) .005(7) .003(7)
C(21) .051(10) .049(12) .074(13) .024(9) .004(9) -.028(10)
C(22) .062(12) .047(12) .063(12) .026(10) -.008(9) .002(10)
C(23) .073(13) .039(11) .068(12) .011(10) -.005(10) .032(10)
C(24) .047(10) .057(12) .048(10) .004(9) .012(8) -.007(10)
C(25) .097(17) .065(14) .080(16) .016(13) .022(12) .015(13)
C(26) .16(2) .106(19) .127(19) -.031(17) .078(17) -.032(16)

loop_
_atom_site_label
_atom_site_fract_x
_atom_site_fract_y
_atom_site_fract_z
_atom_site_U_iso_or_equiv
_atom_site_thermal_displace_type
_atom_site_calc_flag
_atom_site_calc_attached_atom
_atom_site_refinement_flags
_atom_site_occupancy
W(1) .90621(5) .04862(6) .08598(3) .0415(2) Uani d ? . 1.000
W(2) .89583(5) .12303(6) -.07912(3) .04004(19) Uani d ? . 1.000
W(3) 1.11388(5) .15132(6) .03613(3) .0437(2) Uani d ? . 1.000
P(1) .9620(3) .2556(3) .34048(18) .0302(11) Uani d ? . 1.000
O(1) 1.0000 .0000 .0000 .028(4) Uani d ? S 1.000
O(2) .8415(6) .1376(8) .0051(4) .045(3) Uani d ? . 1.000
O(3) 1.0162(7) .1614(8) .0966(4) .051(3) Uani d ? . 1.000
O(4) 1.0054(7) .2218(8) -.0339(4) .045(3) Uani d ? . 1.000
O(5) 1.0064(6) -.0598(8) .1311(4) .049(3) Uani d ? . 1.000
O(6) .8390(7) .0860(9) .1493(4) .065(4) Uani d ? . 1.000
O(7) .8336(7) -.0813(8) .0406(4) .048(3) Uani d ? . 1.000
O(8) .8239(6) -.0242(9) -.0910(4) .045(3) Uani d ? . 1.000
O(9) .8156(7) .2123(9) -.1373(5) .059(4) Uani d ? . 1.000
O(10) 1.1995(8) .2618(9) .0643(6) .079(4) Uani d ? . 1.000
N(1) .2405(14) .0769(16) .5793(9) .119(8) Uani d ? . 1.000
C(1) .9856(10) .3011(12) .4304(6) .031(4) Uani d ? . 1.000
C(2) 1.0838(9) .2924(12) .4712(7) .039(5) Uani d ? . 1.000
C(3) 1.1042(10) .3255(11) .5423(7) .036(4) Uani d ? . 1.000
C(4) 1.0215(10) .3694(13) .5706(6) .038(4) Uani d ? . 1.000
C(5) .9245(10) .3777(12) .5294(6) .037(4) Uani d ? . 1.000
C(6) .9068(9) .3436(11) .4592(6) .032(4) Uani d ? . 1.000
C(7) .8248(9) .2482(12) .3080(6) .028(4) Uani d ? . 1.000
C(8) .7697(10) .3454(13) .2814(7) .048(5) Uani d ? . 1.000
C(9) .6647(12) .3422(15) .2625(8) .064(6) Uani d ? . 1.000
C(10) .6117(11) .2381(14) .2689(8) .050(5) Uani d ? . 1.000
C(11) .6659(13) .1453(16) .2949(8) .069(6) Uani d ? . 1.000
C(12) .7727(10) .1500(14) .3147(7) .050(5) Uani d ? . 1.000
C(13) 1.0189(9) .3571(11) .2866(6) .028(4) Uani d ? . 1.000
C(14) 1.0868(10) .4385(12) .3159(6) .037(4) Uani d ? . 1.000
C(15) 1.1322(10) .5168(12) .2770(8) .047(5) Uani d ? . 1.000
C(16) 1.0989(11) .5067(13) .2037(8) .050(5) Uani d ? . 1.000
C(17) 1.0282(11) .4251(13) .1715(7) .052(6) Uani d ? . 1.000
C(18) .9866(9) .3487(12) .2132(6) .035(4) Uani d ? . 1.000
C(19) 1.0212(9) .1162(11) .3398(6) .027(4) Uani d ? . 1.000
C(20) 1.0781(10) .0836(11) .2893(6) .035(4) Uani d ? . 1.000
C(21) 1.1234(11) -.0271(14) .2930(8) .059(6) Uani d ? . 1.000
C(22) 1.1136(12) -.1022(14) .3432(8) .060(6) Uani d ? . 1.000
C(23) 1.0601(12) -.0696(14) .3956(8) .062(6) Uani d ? . 1.000
C(24) 1.0127(11) .0362(14) .3930(7) .050(5) Uani d ? . 1.000
C(25) .2809(15) .0585(17) .5358(10) .080(8) Uani d ? . 1.000
C(26) .3308(15) .0402(18) .4787(10) .123(10) Uani d ? . 1.000
H(2) 1.1388 .2634 .4507 .047 Uiso c ? . 1.000
H(3) 1.1720 .3182 .5703 .043 Uiso c ? . 1.000
H(4) 1.0329 .3935 .6184 .045 Uiso c ? . 1.000
H(5) .8685 .4071 .5489 .045 Uiso c ? . 1.000
H(6) .8390 .3500 .4311 .039 Uiso c ? . 1.000
H(8) .8057 .4151 .2763 .058 Uiso c ? . 1.000
H(9) .6271 .4097 .2451 .077 Uiso c ? . 1.000
H(10) .5382 .2341 .2548 .060 Uiso c ? . 1.000
H(11) .6306 .0751 .3000 .082 Uiso c ? . 1.000
H(12) .8099 .0830 .3334 .060 Uiso c ? . 1.000
H(14) 1.1047 .4424 .3658 .044 Uiso c ? . 1.000
H(15) 1.1815 .5727 .2982 .056 Uiso c ? . 1.000
H(16) 1.1268 .5592 .1745 .060 Uiso c ? . 1.000
H(17) 1.0088 .4220 .1217 .063 Uiso c ? . 1.000
H(18) .9376 .2919 .1927 .041 Uiso c ? . 1.000
H(20) 1.0863 .1354 .2527 .042 Uiso c ? . 1.000
H(21) 1.1624 -.0487 .2585 .071 Uiso c ? . 1.000
H(22) 1.1422 -.1775 .3430 .072 Uiso c ? . 1.000
H(23) 1.0568 -.1208 .4335 .075 Uiso c ? . 1.000
H(24) .9734 .0558 .4277 .060 Uiso c ? . 1.000
D(1) .3608 -.0350 .4821 .147 Uiso c ? . 1.000
D(2) .2818 .0468 .4359 .147 Uiso c ? . 1.000
D(3) .3842 .0963 .4798 .147 Uiso c ? . 1.000

loop_
_atom_type_symbol
_atom_type_scat_dispersion_real
_atom_type_scat_dispersion_imag
_atom_type_scat_source
C 0.003 0.002
;International Tables for Crystallography
(1992, Vol. C, Tables 4.2.6.8 and 6.1.1.1)
;
H 0.000 0.000
;International Tables for Crystallography
(1992, Vol. C, Table 6.1.1.2)
;
O 0.011 0.006
;International Tables for Crystallography
(1992, Vol. C, Tables 4.2.6.8 and 6.1.1.1)
;
P 0.102 0.094
;International Tables for Crystallography
(1992, Vol. C, Tables 4.2.6.8 and 6.1.1.1)
;
W -0.849 6.872
;International Tables for Crystallography
(1992, Vol. C, Tables 4.2.6.8 and 6.1.1.1)
;
N 0.006 0.003
;International Tables for Crystallography
(1992, Vol. C, Tables 4.2.6.8 and 6.1.1.1)
;

loop_
_geom_angle_atom_site_label_1
_geom_angle_atom_site_label_2
_geom_angle_atom_site_label_3
_geom_angle_site_symmetry_1
_geom_angle_site_symmetry_3
_geom_angle
_geom_angle_publ_flag
O(1) W(1) O(2) . . 76.0(2) no
O(1) W(1) O(3) . . 75.6(2) no
O(1) W(1) O(5) . . 75.8(2) no
O(1) W(1) O(6) . . 179.1(3) no
O(1) W(1) O(7) . . 76.3(2) no
O(2) W(1) O(3) . . 85.9(4) no
O(2) W(1) O(5) . . 151.8(3) no
O(2) W(1) O(6) . . 104.0(4) no
O(2) W(1) O(7) . . 86.8(4) no
O(3) W(1) O(5) . . 87.8(4) no
O(3) W(1) O(6) . . 103.5(4) no
O(3) W(1) O(7) . . 151.9(3) no
O(5) W(1) O(6) . . 104.2(4) no
O(5) W(1) O(7) . . 86.0(4) no
O(6) W(1) O(7) . . 104.6(4) no
O(1) W(2) O(2) . . 76.2(3) no
O(1) W(2) O(4) . . 76.8(3) no
O(1) W(2) O(5) . 3_755 75.3(3) no
O(1) W(2) O(8) . . 75.6(3) no
O(1) W(2) O(9) . . 178.4(3) no
O(2) W(2) O(4) . . 85.9(4) no
O(2) W(2) O(5) . 3_755 151.4(4) no
O(2) W(2) O(8) . . 85.7(3) no
O(2) W(2) O(9) . . 102.9(4) no
O(4) W(2) O(5) . 3_755 87.1(4) no
O(4) W(2) O(8) . . 152.3(4) no
O(4) W(2) O(9) . . 104.5(4) no
O(5) W(2) O(8) 3_755 . 87.8(4) no
O(5) W(2) O(9) 3_755 . 105.7(4) no
O(8) W(2) O(9) . . 103.2(4) no
O(1) W(3) O(3) . . 76.1(3) no
O(1) W(3) O(4) . . 76.4(3) no
O(1) W(3) O(7) . 3_755 75.8(3) no
O(1) W(3) O(8) . 3_755 76.5(3) no
O(1) W(3) O(10) . . 178.9(4) no
O(3) W(3) O(4) . . 85.1(4) no
O(3) W(3) O(7) . 3_755 152.0(4) no
O(3) W(3) O(8) . 3_755 88.3(4) no
O(3) W(3) O(10) . . 103.6(4) no
O(4) W(3) O(7) . 3_755 87.8(4) no
O(4) W(3) O(8) . 3_755 152.9(4) no
O(4) W(3) O(10) . . 104.7(5) no
O(7) W(3) O(8) 3_755 3_755 85.8(4) no
O(7) W(3) O(10) 3_755 . 104.4(4) no
O(8) W(3) O(10) 3_755 . 102.4(5) no
C(1) P(1) C(7) . . 109.2(6) no
C(1) P(1) C(13) . . 110.7(6) no
C(1) P(1) C(19) . . 106.2(6) no
C(7) P(1) C(13) . . 108.9(6) no
C(7) P(1) C(19) . . 111.2(6) no
C(13) P(1) C(19) . . 110.5(5) no
W(1) O(1) W(1) . 3_755 180.00 no
W(1) O(1) W(2) . . 89.92(2) no
W(1) O(1) W(2) . 3_755 90.08(2) no
W(1) O(1) W(3) . . 89.99(2) no
W(1) O(1) W(3) . 3_755 90.01(2) no
W(1) O(1) W(2) 3_755 . 90.08(2) no
W(1) O(1) W(2) 3_755 3_755 89.92(2) no
W(1) O(1) W(3) 3_755 . 90.01(2) no
W(1) O(1) W(3) 3_755 3_755 89.99(2) no
W(2) O(1) W(2) . 3_755 180.00 no
W(2) O(1) W(3) . . 89.89(2) no
W(2) O(1) W(3) . 3_755 90.11(2) no
W(2) O(1) W(3) 3_755 . 90.11(2) no
W(2) O(1) W(3) 3_755 3_755 89.89(2) no
W(3) O(1) W(3) . 3_755 180.00 no
W(1) O(2) W(2) . . 117.9(4) no
W(1) O(3) W(3) . . 118.3(4) no
W(2) O(4) W(3) . . 116.9(4) no
W(1) O(5) W(2) . 3_755 118.9(4) no
W(1) O(7) W(3) . 3_755 117.8(4) no
W(2) O(8) W(3) . 3_755 117.8(4) no
P(1) C(1) C(2) . . 120.2(10) no
P(1) C(1) C(6) . . 120.3(10) no
C(2) C(1) C(6) . . 119.5(12) no
C(1) C(2) C(3) . . 121.5(11) no
C(2) C(3) C(4) . . 117.8(12) no
C(3) C(4) C(5) . . 120.0(12) no
C(4) C(5) C(6) . . 120.7(12) no
C(1) C(6) C(5) . . 120.5(12) no
P(1) C(7) C(8) . . 120.7(11) no
P(1) C(7) C(12) . . 120.0(11) no
C(8) C(7) C(12) . . 119.0(12) no
C(7) C(8) C(9) . . 120.7(14) no
C(8) C(9) C(10) . . 119.5(15) no
C(9) C(10) C(11) . . 119.1(14) no
C(10) C(11) C(12) . . 120.8(17) no
C(7) C(12) C(11) . . 120.9(15) no
P(1) C(13) C(14) . . 121.5(9) no
P(1) C(13) C(18) . . 117.2(10) no
C(14) C(13) C(18) . . 121.3(12) no
C(13) C(14) C(15) . . 123.3(12) no
C(14) C(15) C(16) . . 114.3(13) no
C(15) C(16) C(17) . . 124.2(13) no
C(16) C(17) C(18) . . 118.7(13) no
C(13) C(18) C(17) . . 118.1(13) no
P(1) C(19) C(20) . . 122.8(10) no
P(1) C(19) C(24) . . 119.5(9) no
C(20) C(19) C(24) . . 117.7(12) no
C(19) C(20) C(21) . . 119.3(12) no
C(20) C(21) C(22) . . 122.2(14) no
C(21) C(22) C(23) . . 119.3(15) no
C(22) C(23) C(24) . . 120.3(14) no
C(19) C(24) C(23) . . 121.1(13) no
N(1) C(25) C(26) . . 177.(3) no

loop_
_geom_bond_atom_site_label_1
_geom_bond_atom_site_label_2
_geom_bond_site_symmetry_1
_geom_bond_site_symmetry_2
_geom_bond_distance
_geom_bond_publ_flag
W(1) O(1) . . 2.3198(6) y
W(1) O(2) . . 1.928(9) y
W(1) O(3) . . 1.925(9) y
W(1) O(5) . . 1.901(9) y
W(1) O(6) . . 1.697(8) y
W(1) O(7) . . 1.901(9) y
W(2) O(1) . . 2.3292(6) y
W(2) O(2) . . 1.907(7) y
W(2) O(4) . . 1.910(9) y
W(2) O(5) . 3_755 1.919(7) y
W(2) O(8) . . 1.939(9) y
W(2) O(9) . . 1.727(9) y
W(3) O(1) . . 2.3189(6) y
W(3) O(3) . . 1.896(8) y
W(3) O(4) . . 1.944(9) y
W(3) O(7) . 3_755 1.930(8) y
W(3) O(8) . 3_755 1.903(9) y
W(3) O(10) . . 1.718(10) y
P(1) C(1) . . 1.786(12) no
P(1) C(7) . . 1.788(12) no
P(1) C(13) . . 1.822(12) no
P(1) C(19) . . 1.791(13) no
N(1) C(25) . . 1.099(17) no
C(1) C(2) . . 1.377(16) no
C(1) C(6) . . 1.355(15) no
C(2) C(3) . . 1.404(15) no
C(3) C(4) . . 1.400(15) no
C(4) C(5) . . 1.367(16) no
C(5) C(6) . . 1.391(15) no
C(7) C(8) . . 1.381(17) no
C(7) C(12) . . 1.345(17) no
C(8) C(9) . . 1.353(17) no
C(9) C(10) . . 1.41(2) no
C(10) C(11) . . 1.33(2) no
C(11) C(12) . . 1.379(18) no
C(13) C(14) . . 1.344(16) no
C(13) C(18) . . 1.406(14) no
C(14) C(15) . . 1.382(16) no
C(15) C(16) . . 1.405(17) no
C(16) C(17) . . 1.384(19) no
C(17) C(18) . . 1.378(16) no
C(19) C(20) . . 1.390(14) no
C(19) C(24) . . 1.404(17) no
C(20) C(21) . . 1.407(18) no
C(21) C(22) . . 1.329(18) no
C(22) C(23) . . 1.390(18) no
C(23) C(24) . . 1.368(19) no
C(25) C(26) . . 1.403(19) no
